data_2221618
loop_
_publ_author_name
'Wang, Jian-Ge'
'Qin, Jian-Hua'
'Hu, Pu-Zhou'

_publ_section_title
Poly[\m~2~-chlorido-(\m~2~-3<i>H</i>^+^-1,3,4-thiadiazolium-2-thiolato-\k^2^<i>S</i>:<i>S</i>)silver(I)]
_journal_coeditor_code CI2771
_journal_issue 5
_journal_name_full 'Acta Crystallographica Section E'
_journal_page_first m507
_journal_paper_doi 10.1107/S1600536809012975
_journal_volume 65
_journal_year 2009
_chemical_formula_iupac '[Ag Cl (C2 H2 N2 S2)]'
_chemical_formula_moiety 'C2 H2 Ag Cl N2 S2'
_chemical_formula_sum 'C2 H2 Ag Cl N2 S2'
_chemical_formula_weight 261.50
_chemical_name_systematic
;
Poly[\m~2~-chlorido-(\m~2~-3<i>H</i>^+^-1,3,4-thiadiazolium-2-thiolato-
\k^2^<i>S</i>:<i>S</i>)silver(I)]
;
_space_group_IT_number 19
_symmetry_cell_setting orthorhombic
_symmetry_space_group_name_Hall 'P 2ac 2ab'
_symmetry_space_group_name_H-M 'P 21 21 21'
_atom_sites_solution_hydrogens geom
_atom_sites_solution_primary direct
_atom_sites_solution_secondary difmap
_audit_creation_method SHELXL-97
_cell_angle_alpha 90.00
_cell_angle_beta 90.00
_cell_angle_gamma 90.00
_cell_formula_units_Z 4
_cell_length_a 4.0316(9)
_cell_length_b 8.473(2)
_cell_length_c 18.368(4)
_cell_measurement_reflns_used 1870
_cell_measurement_temperature 294(2)
_cell_measurement_theta_max 27.21
_cell_measurement_theta_min 3.27
_cell_volume 627.4(2)
_computing_cell_refinement 'SAINT (Bruker, 1997)'
_computing_data_collection 'SMART (Bruker, 1997)'
_computing_data_reduction 'SAINT (Bruker, 1997)'
_computing_molecular_graphics 'SHELXTL (Sheldrick, 2008)'
_computing_publication_material 'SHELXTL (Sheldrick, 2008)'
_computing_structure_refinement 'SHELXL97 (Sheldrick, 2008)'
_computing_structure_solution 'SHELXS97 (Sheldrick, 2008)'
_diffrn_ambient_temperature 294(2)
_diffrn_measured_fraction_theta_full 0.999
_diffrn_measured_fraction_theta_max 0.999
_diffrn_measurement_device_type 'Bruker SMART CCD area-detector'
_diffrn_measurement_method '\f and \w'
_diffrn_radiation_monochromator graphite
_diffrn_radiation_source 'fine-focus sealed tube'
_diffrn_radiation_type MoK\a
_diffrn_radiation_wavelength 0.71073
_diffrn_reflns_av_R_equivalents 0.0352
_diffrn_reflns_av_sigmaI/netI 0.0322
_diffrn_reflns_limit_h_max 4
_diffrn_reflns_limit_h_min -4
_diffrn_reflns_limit_k_max 10
_diffrn_reflns_limit_k_min -10
_diffrn_reflns_limit_l_max 22
_diffrn_reflns_limit_l_min -22
_diffrn_reflns_number 4169
_diffrn_reflns_theta_full 25.50
_diffrn_reflns_theta_max 25.50
_diffrn_reflns_theta_min 2.65
_diffrn_standards_number 0
_exptl_absorpt_coefficient_mu 4.186
_exptl_absorpt_correction_T_max 0.7863
_exptl_absorpt_correction_T_min 0.4461
_exptl_absorpt_correction_type multi-scan
_exptl_absorpt_process_details '(SADABS; Bruker, 1997)'
_exptl_crystal_colour colourless
_exptl_crystal_density_diffrn 2.768
_exptl_crystal_density_method 'not measured'
_exptl_crystal_description Block
_exptl_crystal_F_000 496
_exptl_crystal_size_max 0.23
_exptl_crystal_size_mid 0.13
_exptl_crystal_size_min 0.06
_refine_diff_density_max 1.220
_refine_diff_density_min -0.653
_refine_ls_abs_structure_details 'Flack (1983), 438 Friedel pairs'
_refine_ls_abs_structure_Flack 0.05(6)
_refine_ls_extinction_method none
_refine_ls_goodness_of_fit_ref 1.085
_refine_ls_hydrogen_treatment constr
_refine_ls_matrix_type full
_refine_ls_number_parameters 73
_refine_ls_number_reflns 1161
_refine_ls_number_restraints 0
_refine_ls_restrained_S_all 1.085
_refine_ls_R_factor_all 0.0340
_refine_ls_R_factor_gt 0.0313
_refine_ls_shift/su_max 0.000
_refine_ls_shift/su_mean 0.000
_refine_ls_structure_factor_coef Fsqd
_refine_ls_weighting_details 'calc w=1/[\s^2^(Fo^2^)+(0.0526P)^2^] where P=(Fo^2^+2Fc^2^)/3'
_refine_ls_weighting_scheme calc
_refine_ls_wR_factor_gt 0.0804
_refine_ls_wR_factor_ref 0.0828
_reflns_number_gt 1085
_reflns_number_total 1161
_reflns_threshold_expression I>2\s(I)
_cod_data_source_file ci2771.cif
_cod_data_source_block I
_cod_depositor_comments
;
The following automatic conversions were performed:
'_symmetry_cell_setting' value 'Orthorhombic' changed to 'orthorhombic'
according to '/home/saulius/struct/CIF-dictionaries/cif_core.dic'
dictionary named 'cif_core.dic' version 2.4.1 from 2010-06-29.

Automatic conversion script
Id: cif_fix_enum 1527 2010-12-29 10:47:43Z saulius 

The following automatic conversions were performed:

'_symmetry_cell_setting' value 'Orthorhombic' changed to
'orthorhombic' according to
/home/saulius/struct/CIF-dictionaries/cif_core.dic dictionary named
'cif_core.dic' version 2.4.1 from 2010-06-29.

Automatic conversion script
Id: cif_fix_values 1715 2011-07-08 13:25:40Z adriana 
;
_cod_database_code 2221618
_cod_database_fobs_code 2221618

loop_
_symmetry_equiv_pos_as_xyz
'x, y, z'
'-x+1/2, -y, z+1/2'
'-x, y+1/2, -z+1/2'
'x+1/2, -y+1/2, -z'

loop_
_atom_site_type_symbol
_atom_site_label
_atom_site_fract_x
_atom_site_fract_y
_atom_site_fract_z
_atom_site_U_iso_or_equiv
_atom_site_adp_type
_atom_site_calc_flag
_atom_site_refinement_flags
_atom_site_occupancy
_atom_site_disorder_assembly
_atom_site_disorder_group
Ag Ag1 0.97702(12) -0.03604(5) 0.18414(2) 0.04254(19) Uani d . 1 . .
Cl Cl1 1.4870(4) -0.08711(14) 0.09609(6) 0.0323(3) Uani d . 1 . .
S S1 0.6628(4) 0.55205(15) 0.14333(7) 0.0346(3) Uani d . 1 . .
S S2 0.9323(4) 0.25800(16) 0.21696(7) 0.0356(4) Uani d . 1 . .
N N1 0.6067(12) 0.2855(5) 0.0889(2) 0.0350(12) Uani d . 1 . .
H H1 0.6188 0.1852 0.0823 0.042 Uiso calc R 1 . .
N N2 0.4580(15) 0.3800(5) 0.0387(2) 0.0420(13) Uani d . 1 . .
C C1 0.7324(12) 0.3512(6) 0.1482(2) 0.0266(11) Uani d . 1 . .
C C2 0.4723(15) 0.5228(6) 0.0601(3) 0.0329(12) Uani d . 1 . .
H H2 0.3863 0.6056 0.0327 0.039 Uiso calc R 1 . .

loop_
_atom_site_aniso_label
_atom_site_aniso_U_11
_atom_site_aniso_U_22
_atom_site_aniso_U_33
_atom_site_aniso_U_12
_atom_site_aniso_U_13
_atom_site_aniso_U_23
Ag1 0.0574(3) 0.0311(3) 0.0391(3) 0.0042(2) -0.0090(2) 0.00192(16)
Cl1 0.0369(7) 0.0237(6) 0.0365(6) -0.0013(6) -0.0016(6) -0.0009(5)
S1 0.0485(8) 0.0187(6) 0.0364(7) 0.0010(6) -0.0108(6) -0.0037(6)
S2 0.0546(9) 0.0215(6) 0.0307(7) 0.0065(6) -0.0107(6) -0.0034(5)
N1 0.059(3) 0.019(2) 0.026(2) 0.003(2) -0.007(2) -0.0031(18)
N2 0.065(4) 0.027(3) 0.034(2) 0.003(3) -0.015(3) 0.0008(19)
C1 0.032(3) 0.023(3) 0.025(2) 0.000(2) 0.004(2) -0.001(2)
C2 0.044(3) 0.026(3) 0.028(2) 0.002(3) -0.008(2) 0.001(2)

loop_
_atom_type_symbol
_atom_type_description
_atom_type_scat_dispersion_real
_atom_type_scat_dispersion_imag
_atom_type_scat_source
C C 0.0033 0.0016 'International Tables Vol C Tables 4.2.6.8 and 6.1.1.4'
H H 0.0000 0.0000 'International Tables Vol C Tables 4.2.6.8 and 6.1.1.4'
N N 0.0061 0.0033 'International Tables Vol C Tables 4.2.6.8 and 6.1.1.4'
S S 0.1246 0.1234 'International Tables Vol C Tables 4.2.6.8 and 6.1.1.4'
Cl Cl 0.1484 0.1585 'International Tables Vol C Tables 4.2.6.8 and 6.1.1.4'
Ag Ag -0.8971 1.1015 'International Tables Vol C Tables 4.2.6.8 and 6.1.1.4'

loop_
_geom_angle_atom_site_label_1
_geom_angle_atom_site_label_2
_geom_angle_atom_site_label_3
_geom_angle_site_symmetry_1
_geom_angle_site_symmetry_3
_geom_angle
_geom_angle_publ_flag
S2 Ag1 S2 3_745 . 120.49(3) ?
S2 Ag1 Cl1 3_745 1_455 116.15(5) ?
S2 Ag1 Cl1 . 1_455 104.77(4) ?
S2 Ag1 Cl1 3_745 . 102.24(5) ?
S2 Ag1 Cl1 . . 110.84(5) ?
Cl1 Ag1 Cl1 1_455 . 100.56(5) ?
Ag1 Cl1 Ag1 1_655 . 100.56(5) ?
C1 S1 C2 . . 88.6(2) ?
C1 S2 Ag1 . 3_755 106.32(18) ?
C1 S2 Ag1 . . 108.09(18) ?
Ag1 S2 Ag1 3_755 . 145.29(5) ?
C1 N1 N2 . . 118.6(4) ?
C1 N1 H1 . . 120.7 ?
N2 N1 H1 . . 120.7 ?
C2 N2 N1 . . 109.3(4) ?
N1 C1 S2 . . 126.8(4) ?
N1 C1 S1 . . 108.1(4) ?
S2 C1 S1 . . 125.1(3) ?
N2 C2 S1 . . 115.4(4) ?
N2 C2 H2 . . 122.3 ?
S1 C2 H2 . . 122.3 ?

loop_
_geom_bond_atom_site_label_1
_geom_bond_atom_site_label_2
_geom_bond_site_symmetry_2
_geom_bond_distance
_geom_bond_publ_flag
Ag1 S2 3_745 2.5454(14) y
Ag1 S2 . 2.5695(15) y
Ag1 Cl1 1_455 2.5897(15) y
Ag1 Cl1 . 2.6514(15) y
Cl1 Ag1 1_655 2.5897(15) ?
S1 C1 . 1.727(5) ?
S1 C2 . 1.729(5) ?
S2 C1 . 1.694(5) ?
S2 Ag1 3_755 2.5453(14) ?
N1 C1 . 1.323(6) ?
N1 N2 . 1.361(6) ?
N1 H1 . 0.86 ?
N2 C2 . 1.273(7) ?
C2 H2 . 0.93 ?

loop_
_geom_hbond_atom_site_label_D
_geom_hbond_atom_site_label_H
_geom_hbond_atom_site_label_A
_geom_hbond_site_symmetry_A
_geom_hbond_distance_DH
_geom_hbond_distance_HA
_geom_hbond_distance_DA
_geom_hbond_angle_DHA
_geom_hbond_publ_flag
N1 H1 Cl1 1_455 0.86 2.38 3.197(4) 158 y

loop_
_geom_torsion_atom_site_label_1
_geom_torsion_atom_site_label_2
_geom_torsion_atom_site_label_3
_geom_torsion_atom_site_label_4
_geom_torsion_site_symmetry_1
_geom_torsion_site_symmetry_2
_geom_torsion_site_symmetry_3
_geom_torsion_site_symmetry_4
_geom_torsion
_geom_torsion_publ_flag
S2 Ag1 Cl1 Ag1 3_745 . . 1_655 -60.05(5) ?
S2 Ag1 Cl1 Ag1 . . . 1_655 69.61(5) ?
Cl1 Ag1 Cl1 Ag1 1_455 . . 1_655 180.0 ?
S2 Ag1 S2 C1 3_745 . . . -158.63(19) ?
Cl1 Ag1 S2 C1 1_455 . . . -25.46(19) ?
Cl1 Ag1 S2 C1 . . . . 82.19(19) ?
S2 Ag1 S2 Ag1 3_745 . . 3_755 13.55(10) ?
Cl1 Ag1 S2 Ag1 1_455 . . 3_755 146.72(12) ?
Cl1 Ag1 S2 Ag1 . . . 3_755 -105.63(12) ?
C1 N1 N2 C2 . . . . 0.4(8) ?
N2 N1 C1 S2 . . . . -179.1(4) ?
N2 N1 C1 S1 . . . . 0.2(6) ?
Ag1 S2 C1 N1 3_755 . . . -172.7(5) ?
Ag1 S2 C1 N1 . . . . 2.7(5) ?
Ag1 S2 C1 S1 3_755 . . . 8.2(4) ?
Ag1 S2 C1 S1 . . . . -176.5(3) ?
C2 S1 C1 N1 . . . . -0.5(4) ?
C2 S1 C1 S2 . . . . 178.8(4) ?
N1 N2 C2 S1 . . . . -0.9(7) ?
C1 S1 C2 N2 . . . . 0.8(5) ?
